data_7030669
loop_
_publ_author_name
'Cheng, Mei-Ling'
'Li, Hong-Xi'
'Liu, Lei-Lei'
'Wang, Hui-Hui'
'Zhang, Yong'
'Lang, Jian-Ping'

_publ_section_title
;
 Unique formation of mono-, tetra- and nona-nuclear zinc complexes from
 protonolysis reactions of [Zn(dmpzm)Et2]
;
_journal_coden_ASTM DTARAF
_journal_issue 11
_journal_name_full 'Dalton Transactions'
_journal_page_first 2012
_journal_page_last 2019
_journal_paper_doi 10.1039/b819637k
_journal_year 2009
_chemical_formula_moiety 'C15 H22 N4 O4 Zn'
_chemical_formula_sum 'C15 H22 N4 O4 Zn'
_chemical_formula_weight 387.74
_space_group_IT_number 14
_symmetry_cell_setting monoclinic
_symmetry_space_group_name_Hall '-P 2ybc'
_symmetry_space_group_name_H-M 'P 1 21/c 1'
_atom_sites_solution_hydrogens geom
_atom_sites_solution_primary direct
_atom_sites_solution_secondary difmap
_audit_creation_method SHELXL-97
_cell_angle_alpha 90.00
_cell_angle_beta 97.97(3)
_cell_angle_gamma 90.00
_cell_formula_units_Z 4
_cell_length_a 13.681(3)
_cell_length_b 8.2077(16)
_cell_length_c 15.815(3)
_cell_measurement_reflns_used 6075
_cell_measurement_temperature 193(2)
_cell_measurement_theta_max 25.3491
_cell_measurement_theta_min 3.0088
_cell_volume 1758.7(6)
_computing_cell_refinement CrystalClear
_computing_data_collection CrystalClear
_computing_data_reduction CrystalStructure
_computing_molecular_graphics 'Shelxl-97 (Sheldrick, 1997)'
_computing_publication_material 'Shelxl-97 (Sheldrick, 1997)'
_computing_structure_refinement 'SHELXL-97 (Sheldrick, 1997)'
_computing_structure_solution 'SHELXS-97 (Sheldrick, 1990)'
_diffrn_ambient_temperature 193(2)
_diffrn_detector_area_resol_mean 0
_diffrn_measured_fraction_theta_full 0.998
_diffrn_measured_fraction_theta_max 0.998
_diffrn_measurement_device_type 'Rigaku Mercury'
_diffrn_measurement_method \w
_diffrn_radiation_monochromator graphite
_diffrn_radiation_source 'fine-focus sealed tube'
_diffrn_radiation_type MoK\a
_diffrn_radiation_wavelength 0.71073
_diffrn_reflns_av_R_equivalents 0.0349
_diffrn_reflns_av_sigmaI/netI 0.0264
_diffrn_reflns_limit_h_max 16
_diffrn_reflns_limit_h_min -14
_diffrn_reflns_limit_k_max 9
_diffrn_reflns_limit_k_min -9
_diffrn_reflns_limit_l_max 19
_diffrn_reflns_limit_l_min -18
_diffrn_reflns_number 16535
_diffrn_reflns_theta_full 25.35
_diffrn_reflns_theta_max 25.35
_diffrn_reflns_theta_min 3.01
_diffrn_standards_decay_% 0
_diffrn_standards_interval_count 0
_diffrn_standards_interval_time 0
_diffrn_standards_number 0
_exptl_absorpt_coefficient_mu 1.423
_exptl_absorpt_correction_T_max 0.6549
_exptl_absorpt_correction_T_min 0.572
_exptl_absorpt_correction_type multi-scan
_exptl_absorpt_process_details 'Jacobson, R. (1998) Private communication.'
_exptl_crystal_colour Colorless
_exptl_crystal_density_diffrn 1.464
_exptl_crystal_density_method 'not measured'
_exptl_crystal_description Block
_exptl_crystal_F_000 808
_exptl_crystal_size_max 0.40
_exptl_crystal_size_mid 0.40
_exptl_crystal_size_min 0.30
_refine_diff_density_max 1.291
_refine_diff_density_min -1.273
_refine_diff_density_rms 0.092
_refine_ls_extinction_method none
_refine_ls_goodness_of_fit_ref 1.116
_refine_ls_hydrogen_treatment constr
_refine_ls_matrix_type full
_refine_ls_number_parameters 211
_refine_ls_number_reflns 3215
_refine_ls_number_restraints 5
_refine_ls_restrained_S_all 1.117
_refine_ls_R_factor_all 0.0746
_refine_ls_R_factor_gt 0.0656
_refine_ls_shift/su_max 0.019
_refine_ls_shift/su_mean 0.001
_refine_ls_structure_factor_coef Fsqd
_refine_ls_weighting_details 'calc w=1/[\s^2^(Fo^2^)+(0.0795P)^2^+4.4920P] where P=(Fo^2^+2Fc^2^)/3'
_refine_ls_weighting_scheme calc
_refine_ls_wR_factor_gt 0.1644
_refine_ls_wR_factor_ref 0.1704
_reflns_number_gt 2832
_reflns_number_total 3215
_reflns_threshold_expression >2sigma(I)
_cod_duplicate_entry 7000748
_cod_data_source_file b819637k.txt
_cod_data_source_block 4
_cod_original_sg_symbol_H-M 'P 21/c'
_cod_database_code 7030669

loop_
_symmetry_equiv_pos_as_xyz
'x, y, z'
'-x, y+1/2, -z+1/2'
'-x, -y, -z'
'x, -y-1/2, z-1/2'

loop_
_atom_site_label
_atom_site_type_symbol
_atom_site_fract_x
_atom_site_fract_y
_atom_site_fract_z
_atom_site_U_iso_or_equiv
_atom_site_adp_type
_atom_site_occupancy
_atom_site_symmetry_multiplicity
_atom_site_calc_flag
_atom_site_refinement_flags
Zn1 Zn 0.25247(4) 0.41542(7) 0.65745(3) 0.0386(2) Uani 1 1 d U
O1 O 0.2650(4) 0.1902(6) 0.6978(3) 0.0721(9) Uani 1 1 d U
O2 O 0.1737(4) 0.1407(6) 0.5766(3) 0.0721(9) Uani 1 1 d .
O3 O 0.2380(4) 0.5272(6) 0.5479(3) 0.0732(9) Uani 1 1 d U
O4 O 0.3562(4) 0.3582(6) 0.5324(3) 0.0732(9) Uani 1 1 d U
N1 N 0.3505(3) 0.5186(5) 0.7552(2) 0.0377(9) Uani 1 1 d .
N2 N 0.3255(3) 0.5124(5) 0.8365(2) 0.0395(9) Uani 1 1 d .
N3 N 0.1345(3) 0.5026(5) 0.7178(2) 0.0362(9) Uani 1 1 d .
N4 N 0.1498(3) 0.5102(5) 0.8053(2) 0.0368(9) Uani 1 1 d .
C1 C 0.4860(4) 0.6380(8) 0.6872(4) 0.0596(15) Uani 1 1 d .
H1A H 0.4677 0.5553 0.6431 0.089 Uiso 1 1 calc R
H1B H 0.5576 0.6359 0.7045 0.089 Uiso 1 1 calc R
H1C H 0.4662 0.7459 0.6643 0.089 Uiso 1 1 calc R
C2 C 0.4350(4) 0.6030(6) 0.7627(3) 0.0427(12) Uani 1 1 d .
C3 C 0.4632(4) 0.6478(7) 0.8476(3) 0.0478(12) Uani 1 1 d .
H3 H 0.5207 0.7074 0.8696 0.057 Uiso 1 1 calc R
C4 C 0.3928(4) 0.5899(6) 0.8933(3) 0.0442(12) Uani 1 1 d .
C5 C 0.3837(5) 0.5986(9) 0.9860(4) 0.0642(17) Uani 1 1 d .
H5A H 0.3237 0.6589 0.9937 0.096 Uiso 1 1 calc R
H5B H 0.4414 0.6546 1.0163 0.096 Uiso 1 1 calc R
H5C H 0.3800 0.4881 1.0088 0.096 Uiso 1 1 calc R
C6 C 0.2355(4) 0.4302(6) 0.8496(3) 0.0400(11) Uani 1 1 d .
H6A H 0.2377 0.3164 0.8292 0.048 Uiso 1 1 calc R
H6B H 0.2306 0.4271 0.9115 0.048 Uiso 1 1 calc R
C7 C 0.0767(4) 0.6281(8) 0.9281(3) 0.0548(14) Uani 1 1 d .
H7A H 0.0959 0.5288 0.9607 0.082 Uiso 1 1 calc R
H7B H 0.0101 0.6605 0.9374 0.082 Uiso 1 1 calc R
H7C H 0.1233 0.7156 0.9471 0.082 Uiso 1 1 calc R
C8 C 0.0781(4) 0.5964(6) 0.8350(3) 0.0400(11) Uani 1 1 d .
C9 C 0.0142(4) 0.6442(7) 0.7654(3) 0.0446(12) Uani 1 1 d .
H9 H -0.0444 0.7063 0.7657 0.053 Uiso 1 1 calc R
C10 C 0.0510(4) 0.5851(6) 0.6943(3) 0.0401(11) Uani 1 1 d .
C11 C 0.0105(4) 0.6037(9) 0.6017(4) 0.0612(16) Uani 1 1 d .
H11A H 0.0640 0.5912 0.5669 0.092 Uiso 1 1 calc R
H11B H -0.0192 0.7120 0.5921 0.092 Uiso 1 1 calc R
H11C H -0.0399 0.5202 0.5857 0.092 Uiso 1 1 calc R
C12 C 0.2194(4) 0.0927(6) 0.6442(4) 0.0457(12) Uani 1 1 d U
C13 C 0.2232(7) -0.0847(7) 0.6673(5) 0.079(2) Uani 1 1 d .
H13A H 0.1734 -0.1082 0.7045 0.118 Uiso 1 1 calc R
H13B H 0.2889 -0.1113 0.6972 0.118 Uiso 1 1 calc R
H13C H 0.2100 -0.1504 0.6152 0.118 Uiso 1 1 calc R
C14 C 0.2962(4) 0.4572(7) 0.5034(4) 0.0497(13) Uani 1 1 d U
C15 C 0.2860(6) 0.5085(9) 0.4114(4) 0.074(2) Uani 1 1 d .
H15A H 0.3515 0.5137 0.3930 0.112 Uiso 1 1 calc R
H15B H 0.2547 0.6160 0.4050 0.112 Uiso 1 1 calc R
H15C H 0.2451 0.4291 0.3762 0.112 Uiso 1 1 calc R

loop_
_atom_site_aniso_label
_atom_site_aniso_U_11
_atom_site_aniso_U_22
_atom_site_aniso_U_33
_atom_site_aniso_U_23
_atom_site_aniso_U_13
_atom_site_aniso_U_12
Zn1 0.0408(4) 0.0416(4) 0.0337(3) -0.0030(2) 0.0059(2) 0.0004(2)
O1 0.082(2) 0.0608(19) 0.0685(19) 0.0046(16) -0.0081(17) -0.0136(17)
O2 0.082(2) 0.0608(19) 0.0685(19) 0.0046(16) -0.0081(17) -0.0136(17)
O3 0.077(2) 0.075(2) 0.071(2) 0.0154(17) 0.0214(17) 0.0130(18)
O4 0.077(2) 0.075(2) 0.071(2) 0.0154(17) 0.0214(17) 0.0130(18)
N1 0.038(2) 0.040(2) 0.034(2) -0.0040(17) 0.0036(17) -0.0011(18)
N2 0.042(2) 0.042(2) 0.033(2) 0.0007(17) -0.0013(17) 0.0008(18)
N3 0.040(2) 0.042(2) 0.0274(18) -0.0012(16) 0.0065(16) -0.0003(18)
N4 0.041(2) 0.042(2) 0.0281(19) 0.0012(17) 0.0055(16) -0.0013(18)
C1 0.049(3) 0.071(4) 0.060(4) -0.001(3) 0.010(3) -0.013(3)
C2 0.034(2) 0.044(3) 0.049(3) 0.002(2) 0.002(2) 0.001(2)
C3 0.043(3) 0.047(3) 0.050(3) -0.003(2) -0.005(2) -0.001(2)
C4 0.041(3) 0.049(3) 0.039(3) -0.005(2) -0.008(2) 0.009(2)
C5 0.061(4) 0.086(5) 0.041(3) -0.010(3) -0.007(3) 0.011(3)
C6 0.045(3) 0.038(3) 0.037(3) 0.004(2) 0.006(2) 0.001(2)
C7 0.058(3) 0.067(4) 0.041(3) -0.009(3) 0.012(3) 0.003(3)
C8 0.039(3) 0.042(3) 0.041(3) -0.006(2) 0.013(2) -0.003(2)
C9 0.040(3) 0.051(3) 0.044(3) 0.003(2) 0.009(2) 0.009(2)
C10 0.037(2) 0.048(3) 0.035(2) 0.005(2) 0.003(2) -0.001(2)
C11 0.050(3) 0.089(5) 0.043(3) 0.003(3) -0.001(3) 0.008(3)
C12 0.050(3) 0.039(3) 0.048(3) 0.001(2) 0.007(2) -0.006(2)
C13 0.133(7) 0.038(3) 0.068(4) -0.006(3) 0.022(4) -0.012(4)
C14 0.045(3) 0.047(3) 0.058(3) 0.006(3) 0.011(2) 0.000(2)
C15 0.118(6) 0.065(4) 0.050(3) -0.005(3) 0.043(4) -0.009(4)

loop_
_atom_type_symbol
_atom_type_description
_atom_type_scat_dispersion_real
_atom_type_scat_dispersion_imag
_atom_type_scat_source
C C 0.0033 0.0016 'International Tables Vol C Tables 4.2.6.8 and 6.1.1.4'
H H 0.0000 0.0000 'International Tables Vol C Tables 4.2.6.8 and 6.1.1.4'
N N 0.0061 0.0033 'International Tables Vol C Tables 4.2.6.8 and 6.1.1.4'
O O 0.0106 0.0060 'International Tables Vol C Tables 4.2.6.8 and 6.1.1.4'
Zn Zn 0.2839 1.4301 'International Tables Vol C Tables 4.2.6.8 and 6.1.1.4'

loop_
_geom_angle_atom_site_label_1
_geom_angle_atom_site_label_2
_geom_angle_atom_site_label_3
_geom_angle
O3 Zn1 O1 136.8(2)
O3 Zn1 N1 116.4(2)
O1 Zn1 N1 97.14(17)
O3 Zn1 N3 104.67(18)
O1 Zn1 N3 102.17(19)
N1 Zn1 N3 88.88(15)
C12 O1 Zn1 111.5(4)
C14 O3 Zn1 106.6(4)
C2 N1 N2 105.1(4)
C2 N1 Zn1 137.4(3)
N2 N1 Zn1 117.4(3)
C4 N2 N1 111.6(4)
C4 N2 C6 129.8(4)
N1 N2 C6 118.6(4)
C10 N3 N4 105.2(4)
C10 N3 Zn1 136.4(3)
N4 N3 Zn1 116.9(3)
C8 N4 N3 111.1(4)
C8 N4 C6 130.8(4)
N3 N4 C6 118.1(4)
C2 C1 H1A 109.5
C2 C1 H1B 109.5
H1A C1 H1B 109.5
C2 C1 H1C 109.5
H1A C1 H1C 109.5
H1B C1 H1C 109.5
N1 C2 C3 110.0(5)
N1 C2 C1 121.5(5)
C3 C2 C1 128.5(5)
C4 C3 C2 107.2(5)
C4 C3 H3 126.4
C2 C3 H3 126.4
N2 C4 C3 106.1(4)
N2 C4 C5 122.3(5)
C3 C4 C5 131.6(5)
C4 C5 H5A 109.5
C4 C5 H5B 109.5
H5A C5 H5B 109.5
C4 C5 H5C 109.5
H5A C5 H5C 109.5
H5B C5 H5C 109.5
N4 C6 N2 111.7(4)
N4 C6 H6A 109.3
N2 C6 H6A 109.3
N4 C6 H6B 109.3
N2 C6 H6B 109.3
H6A C6 H6B 107.9
C8 C7 H7A 109.5
C8 C7 H7B 109.5
H7A C7 H7B 109.5
C8 C7 H7C 109.5
H7A C7 H7C 109.5
H7B C7 H7C 109.5
N4 C8 C9 106.6(4)
N4 C8 C7 122.9(5)
C9 C8 C7 130.5(5)
C8 C9 C10 106.9(4)
C8 C9 H9 126.6
C10 C9 H9 126.6
N3 C10 C9 110.3(4)
N3 C10 C11 120.6(5)
C9 C10 C11 129.1(5)
C10 C11 H11A 109.5
C10 C11 H11B 109.5
H11A C11 H11B 109.5
C10 C11 H11C 109.5
H11A C11 H11C 109.5
H11B C11 H11C 109.5
O2 C12 O1 121.7(5)
O2 C12 C13 121.4(5)
O1 C12 C13 116.9(5)
C12 C13 H13A 109.5
C12 C13 H13B 109.5
H13A C13 H13B 109.5
C12 C13 H13C 109.5
H13A C13 H13C 109.5
H13B C13 H13C 109.5
O4 C14 O3 122.8(6)
O4 C14 C15 121.8(6)
O3 C14 C15 115.4(5)
C14 C15 H15A 109.5
C14 C15 H15B 109.5
H15A C15 H15B 109.5
C14 C15 H15C 109.5
H15A C15 H15C 109.5
H15B C15 H15C 109.5

loop_
_geom_bond_atom_site_label_1
_geom_bond_atom_site_label_2
_geom_bond_distance
Zn1 O3 1.946(5)
Zn1 O1 1.955(5)
Zn1 N1 2.081(4)
Zn1 N3 2.110(4)
O1 C12 1.266(7)
O2 C12 1.225(7)
O3 C14 1.270(7)
O4 C14 1.200(7)
N1 C2 1.338(6)
N1 N2 1.377(5)
N2 C4 1.352(6)
N2 C6 1.443(6)
N3 C10 1.336(6)
N3 N4 1.372(5)
N4 C8 1.347(6)
N4 C6 1.439(6)
C1 C2 1.493(8)
C1 H1A 0.9800
C1 H1B 0.9800
C1 H1C 0.9800
C2 C3 1.394(7)
C3 C4 1.368(8)
C3 H3 0.9500
C4 C5 1.489(8)
C5 H5A 0.9800
C5 H5B 0.9800
C5 H5C 0.9800
C6 H6A 0.9900
C6 H6B 0.9900
C7 C8 1.498(7)
C7 H7A 0.9800
C7 H7B 0.9800
C7 H7C 0.9800
C8 C9 1.365(7)
C9 C10 1.382(7)
C9 H9 0.9500
C10 C11 1.500(7)
C11 H11A 0.9800
C11 H11B 0.9800
C11 H11C 0.9800
C12 C13 1.500(8)
C13 H13A 0.9800
C13 H13B 0.9800
C13 H13C 0.9800
C14 C15 1.502(8)
C15 H15A 0.9800
C15 H15B 0.9800
C15 H15C 0.9800

loop_
_geom_hbond_atom_site_label_D
_geom_hbond_atom_site_label_H
_geom_hbond_atom_site_label_A
_geom_hbond_distance_DH
_geom_hbond_distance_HA
_geom_hbond_distance_DA
_geom_hbond_angle_DHA
_geom_hbond_site_symmetry_A
C3 H3 O4 0.95 2.46 3.374(7) 161 2_656
C11 H11A O3 0.98 2.50 3.398(8) 152 .
C6 H6A O1 0.99 2.40 3.174(7) 134 .
C7 H7A O2 0.98 2.43 3.359(8) 158 4_566
C7 H7B O2 0.98 2.50 3.418(8) 156 2_556
